data_4502490
loop_
_publ_author_name
'Li, Dong-Ping'
'Zhou, Xin-Hui'
'Liang, Xiao-Qiang'
'Li, Cheng-Hui'
'Chen, Chao'
'Liu, Jian'
'You, Xiao-Zeng'

_publ_section_title
;
 Novel Structural Diversity of Triazolate-Based Coordination Polymers
 Generated Solvothermally with Anions
;
_journal_issue 5
_journal_name_full 'Crystal Growth &amp; Design'
_journal_page_first 2136
_journal_paper_doi 10.1021/cg9012894
_journal_volume 10
_journal_year 2010
_chemical_formula_sum 'C4 H6 N6 O8 S2 Zn2'
_chemical_formula_weight 461.01
_chemical_name_systematic
; 
 ? 
;
_space_group_IT_number 2
_symmetry_cell_setting triclinic
_symmetry_space_group_name_Hall '-P 1'
_symmetry_space_group_name_H-M 'P -1'
_atom_sites_solution_hydrogens geom
_atom_sites_solution_primary direct
_atom_sites_solution_secondary difmap
_audit_creation_method SHELXL-97
_cell_angle_alpha 88.404(3)
_cell_angle_beta 87.843(2)
_cell_angle_gamma 85.791(3)
_cell_formula_units_Z 2
_cell_length_a 5.1572(8)
_cell_length_b 7.8010(11)
_cell_length_c 15.051(2)
_cell_measurement_temperature 291(2)
_cell_volume 603.27(15)
_computing_cell_refinement SMART
_computing_data_collection 'SMART (Bruker, 2000)'
_computing_data_reduction 'SAINT (Bruker, 2000)'
_computing_molecular_graphics 'SHELXL-97 (Sheldrick, 1997)'
_computing_publication_material 'SHELXL-97 (Sheldrick, 1997)'
_computing_structure_refinement 'SHELXL-97 (Sheldrick, 1997)'
_computing_structure_solution 'SHELXS-97 (Sheldrick, 1990)'
_diffrn_ambient_temperature 291(2)
_diffrn_measured_fraction_theta_full 0.980
_diffrn_measured_fraction_theta_max 0.980
_diffrn_measurement_device_type 'Bruker Smart Aepex CCD'
_diffrn_measurement_method 'phi and omega scans'
_diffrn_radiation_monochromator graphite
_diffrn_radiation_source 'fine-focus sealed tube'
_diffrn_radiation_type MoK\a
_diffrn_radiation_wavelength 0.71073
_diffrn_reflns_av_R_equivalents 0.1333
_diffrn_reflns_av_sigmaI/netI 0.0764
_diffrn_reflns_limit_h_max 6
_diffrn_reflns_limit_h_min -6
_diffrn_reflns_limit_k_max 4
_diffrn_reflns_limit_k_min -9
_diffrn_reflns_limit_l_max 16
_diffrn_reflns_limit_l_min -17
_diffrn_reflns_number 3001
_diffrn_reflns_theta_full 24.99
_diffrn_reflns_theta_max 24.99
_diffrn_reflns_theta_min 2.62
_exptl_absorpt_coefficient_mu 4.380
_exptl_absorpt_correction_T_max 0.5791
_exptl_absorpt_correction_T_min 0.5231
_exptl_absorpt_correction_type multi-scan
_exptl_absorpt_process_details 'SADABS; Bruker, 2000'
_exptl_crystal_colour colorless
_exptl_crystal_density_diffrn 2.538
_exptl_crystal_density_method 'not measured'
_exptl_crystal_description block
_exptl_crystal_F_000 456
_exptl_crystal_size_max 0.17
_exptl_crystal_size_mid 0.16
_exptl_crystal_size_min 0.14
_refine_diff_density_max 1.145
_refine_diff_density_min -1.269
_refine_diff_density_rms 0.202
_refine_ls_extinction_method none
_refine_ls_goodness_of_fit_ref 1.061
_refine_ls_hydrogen_treatment constr
_refine_ls_matrix_type full
_refine_ls_number_parameters 202
_refine_ls_number_reflns 2077
_refine_ls_number_restraints 0
_refine_ls_restrained_S_all 1.061
_refine_ls_R_factor_all 0.0499
_refine_ls_R_factor_gt 0.0482
_refine_ls_shift/su_max 0.001
_refine_ls_shift/su_mean 0.000
_refine_ls_structure_factor_coef Fsqd
_refine_ls_weighting_details 'calc w=1/[\s^2^(Fo^2^)+(0.1010P)^2^+0.0493P] where P=(Fo^2^+2Fc^2^)/3'
_refine_ls_weighting_scheme calc
_refine_ls_wR_factor_gt 0.1338
_refine_ls_wR_factor_ref 0.1353
_reflns_number_gt 1950
_reflns_number_total 2077
_reflns_threshold_expression >2sigma(I)
_cod_data_source_file cg9012894_si_002.cif
_cod_data_source_block 90512am
_cod_original_sg_symbol_H-M P-1
_cod_database_code 4502490

loop_
_symmetry_equiv_pos_as_xyz
'x, y, z'
'-x, -y, -z'

loop_
_atom_site_label
_atom_site_type_symbol
_atom_site_fract_x
_atom_site_fract_y
_atom_site_fract_z
_atom_site_U_iso_or_equiv
_atom_site_adp_type
_atom_site_occupancy
_atom_site_symmetry_multiplicity
_atom_site_calc_flag
_atom_site_refinement_flags
Zn1 Zn -0.5000 1.5000 1.0000 0.0162(3) Uani 1 2 d S
Zn2 Zn 0.18502(10) 1.09916(6) 0.73523(3) 0.0189(2) Uani 1 1 d .
Zn3 Zn 0.5000 1.0000 0.5000 0.0185(3) Uani 1 2 d S
S1 S 0.0313(2) 1.32803(13) 0.89655(7) 0.0155(3) Uani 1 1 d .
S2 S 0.0012(2) 0.85029(14) 0.62516(7) 0.0179(3) Uani 1 1 d .
C1 C 0.5711(9) 0.9793(6) 0.8665(3) 0.0223(10) Uani 1 1 d .
H1 H 0.6610 1.0774 0.8565 0.027 Uiso 1 1 calc R
C2 C 0.3045(9) 0.7878(6) 0.8581(3) 0.0219(10) Uani 1 1 d .
H2 H 0.1673 0.7277 0.8400 0.026 Uiso 1 1 calc R
C3 C 0.3072(10) 0.6609(6) 0.4316(3) 0.0276(11) Uani 1 1 d .
H3 H 0.1996 0.6492 0.4820 0.033 Uiso 1 1 calc R
C4 C 0.4969(10) 0.6146(6) 0.3061(3) 0.0266(11) Uani 1 1 d .
H4 H 0.5476 0.5663 0.2518 0.032 Uiso 1 1 calc R
N1 N 0.4595(7) 0.7339(5) 0.9221(2) 0.0199(8) Uani 1 1 d .
N2 N 0.6268(7) 0.8604(5) 0.9261(3) 0.0221(9) Uani 1 1 d .
H2A H 0.7507 0.8614 0.9627 0.027 Uiso 1 1 calc R
N3 N 0.3668(7) 0.9402(5) 0.8218(2) 0.0206(8) Uani 1 1 d .
N4 N 0.4618(7) 0.7825(5) 0.4181(2) 0.0204(8) Uani 1 1 d .
N5 N 0.5874(7) 0.7520(5) 0.3374(3) 0.0196(8) Uani 1 1 d .
N6 N 0.3219(8) 0.5541(5) 0.3634(3) 0.0289(9) Uani 1 1 d .
H6 H 0.2360 0.4648 0.3579 0.035 Uiso 1 1 calc R
O1 O -0.1566(6) 1.4693(4) 0.9193(2) 0.0221(7) Uani 1 1 d .
O2 O 0.2981(6) 1.3832(4) 0.9003(2) 0.0216(7) Uani 1 1 d .
O3 O -0.0001(6) 1.1771(4) 0.9547(2) 0.0247(7) Uani 1 1 d .
O4 O -0.0117(6) 1.2825(4) 0.8034(2) 0.0227(7) Uani 1 1 d .
O5 O -0.0973(6) 0.9835(5) 0.6893(2) 0.0305(8) Uani 1 1 d .
O6 O 0.0045(8) 0.6820(5) 0.6688(3) 0.0391(10) Uani 1 1 d .
O7 O -0.1633(6) 0.8575(5) 0.5481(2) 0.0267(8) Uani 1 1 d .
O8 O 0.2699(6) 0.8885(5) 0.6006(2) 0.0278(8) Uani 1 1 d .

loop_
_atom_site_aniso_label
_atom_site_aniso_U_11
_atom_site_aniso_U_22
_atom_site_aniso_U_33
_atom_site_aniso_U_23
_atom_site_aniso_U_13
_atom_site_aniso_U_12
Zn1 0.0158(4) 0.0143(4) 0.0189(4) 0.0024(3) -0.0037(3) -0.0036(3)
Zn2 0.0203(4) 0.0164(3) 0.0207(4) 0.0027(2) -0.0045(2) -0.0063(2)
Zn3 0.0180(4) 0.0184(4) 0.0203(4) -0.0031(3) -0.0012(3) -0.0072(3)
S1 0.0142(5) 0.0149(6) 0.0182(6) -0.0005(4) -0.0033(4) -0.0038(4)
S2 0.0184(6) 0.0169(6) 0.0196(6) -0.0012(4) -0.0029(4) -0.0077(4)
C1 0.022(2) 0.020(2) 0.025(2) 0.0002(19) -0.0051(19) -0.0041(19)
C2 0.020(2) 0.018(2) 0.028(2) 0.0040(18) -0.0047(18) -0.0019(19)
C3 0.028(3) 0.024(2) 0.031(3) -0.003(2) 0.007(2) -0.011(2)
C4 0.036(3) 0.022(2) 0.024(2) -0.0036(19) 0.000(2) -0.011(2)
N1 0.0184(18) 0.0182(19) 0.023(2) 0.0026(15) -0.0031(15) -0.0036(16)
N2 0.0187(19) 0.0192(19) 0.030(2) 0.0020(16) -0.0090(16) -0.0060(16)
N3 0.0219(19) 0.0179(19) 0.023(2) 0.0013(15) -0.0065(16) -0.0083(16)
N4 0.0223(19) 0.0193(19) 0.0202(19) -0.0026(15) -0.0003(15) -0.0047(16)
N5 0.0203(19) 0.0181(19) 0.0209(19) -0.0006(15) 0.0030(15) -0.0068(16)
N6 0.033(2) 0.022(2) 0.034(2) -0.0026(17) 0.0003(18) -0.0172(18)
O1 0.0188(16) 0.0218(17) 0.0257(17) -0.0027(13) -0.0004(13) 0.0003(13)
O2 0.0140(15) 0.0274(18) 0.0246(17) -0.0011(13) -0.0042(12) -0.0076(13)
O3 0.0254(17) 0.0210(16) 0.0286(18) 0.0074(14) -0.0072(14) -0.0073(14)
O4 0.0245(17) 0.0237(17) 0.0208(16) -0.0024(13) -0.0079(13) -0.0037(14)
O5 0.0201(17) 0.035(2) 0.037(2) -0.0195(16) -0.0017(15) -0.0021(15)
O6 0.043(2) 0.025(2) 0.052(2) 0.0133(17) -0.0159(19) -0.0187(17)
O7 0.0199(17) 0.035(2) 0.0262(17) -0.0078(14) -0.0096(13) -0.0021(15)
O8 0.0165(16) 0.039(2) 0.0283(18) 0.0054(15) -0.0012(13) -0.0092(15)

loop_
_atom_type_symbol
_atom_type_description
_atom_type_scat_dispersion_real
_atom_type_scat_dispersion_imag
_atom_type_scat_source
C C 0.0033 0.0016 'International Tables Vol C Tables 4.2.6.8 and 6.1.1.4'
H H 0.0000 0.0000 'International Tables Vol C Tables 4.2.6.8 and 6.1.1.4'
N N 0.0061 0.0033 'International Tables Vol C Tables 4.2.6.8 and 6.1.1.4'
O O 0.0106 0.0060 'International Tables Vol C Tables 4.2.6.8 and 6.1.1.4'
S S 0.1246 0.1234 'International Tables Vol C Tables 4.2.6.8 and 6.1.1.4'
Zn Zn 0.2839 1.4301 'International Tables Vol C Tables 4.2.6.8 and 6.1.1.4'

loop_
_geom_angle_atom_site_label_1
_geom_angle_atom_site_label_2
_geom_angle_atom_site_label_3
_geom_angle
_geom_angle_site_symmetry_1
_geom_angle_site_symmetry_3
O1 Zn1 O1 180.000(2) . 2_487
O1 Zn1 O2 88.90(12) . 1_455
O1 Zn1 O2 91.10(12) 2_487 1_455
O1 Zn1 O2 91.10(12) . 2_587
O1 Zn1 O2 88.90(12) 2_487 2_587
O2 Zn1 O2 180.000(1) 1_455 2_587
O1 Zn1 N1 80.64(13) . 1_465
O1 Zn1 N1 99.36(13) 2_487 1_465
O2 Zn1 N1 87.47(13) 1_455 1_465
O2 Zn1 N1 92.53(13) 2_587 1_465
O1 Zn1 N1 99.36(13) . 2_577
O1 Zn1 N1 80.64(13) 2_487 2_577
O2 Zn1 N1 92.53(13) 1_455 2_577
O2 Zn1 N1 87.47(13) 2_587 2_577
N1 Zn1 N1 180.000(2) 1_465 2_577
O5 Zn2 O4 100.44(13) . .
O5 Zn2 N3 107.99(15) . .
O4 Zn2 N3 107.66(15) . .
O5 Zn2 N5 124.43(16) . 2_676
O4 Zn2 N5 97.85(16) . 2_676
N3 Zn2 N5 115.38(16) . 2_676
O8 Zn3 O8 180.000(1) 2_676 .
O8 Zn3 O7 90.11(13) 2_676 2_576
O8 Zn3 O7 89.89(13) . 2_576
O8 Zn3 O7 89.89(13) 2_676 1_655
O8 Zn3 O7 90.11(13) . 1_655
O7 Zn3 O7 180.000(1) 2_576 1_655
O8 Zn3 N4 90.07(14) 2_676 .
O8 Zn3 N4 89.93(14) . .
O7 Zn3 N4 94.63(14) 2_576 .
O7 Zn3 N4 85.37(13) 1_655 .
O8 Zn3 N4 89.93(14) 2_676 2_676
O8 Zn3 N4 90.07(14) . 2_676
O7 Zn3 N4 85.37(13) 2_576 2_676
O7 Zn3 N4 94.63(14) 1_655 2_676
N4 Zn3 N4 180.000(1) . 2_676
O1 S1 O3 111.8(2) . .
O1 S1 O2 110.14(19) . .
O3 S1 O2 110.38(19) . .
O1 S1 O4 107.43(18) . .
O3 S1 O4 109.14(19) . .
O2 S1 O4 107.84(19) . .
O6 S2 O7 110.6(2) . .
O6 S2 O8 108.9(2) . .
O7 S2 O8 112.0(2) . .
O6 S2 O5 109.4(2) . .
O7 S2 O5 109.8(2) . .
O8 S2 O5 106.0(2) . .
N2 C1 N3 110.1(4) . .
N2 C1 H1 125.0 . .
N3 C1 H1 125.0 . .
N1 C2 N3 112.4(4) . .
N1 C2 H2 123.8 . .
N3 C2 H2 123.8 . .
N4 C3 N6 111.1(4) . .
N4 C3 H3 124.5 . .
N6 C3 H3 124.5 . .
N5 C4 N6 109.9(4) . .
N5 C4 H4 125.1 . .
N6 C4 H4 125.1 . .
C2 N1 N2 103.7(3) . .
C2 N1 Zn1 133.2(3) . 1_645
N2 N1 Zn1 122.8(3) . 1_645
C1 N2 N1 109.8(4) . .
C1 N2 H2A 125.1 . .
N1 N2 H2A 125.1 . .
C1 N3 C2 104.1(4) . .
C1 N3 Zn2 124.0(3) . .
C2 N3 Zn2 131.4(3) . .
C3 N4 N5 106.2(4) . .
C3 N4 Zn3 127.5(3) . .
N5 N4 Zn3 126.1(3) . .
C4 N5 N4 107.2(4) . .
C4 N5 Zn2 122.5(3) . 2_676
N4 N5 Zn2 129.4(3) . 2_676
C4 N6 C3 105.6(4) . .
C4 N6 H6 127.2 . .
C3 N6 H6 127.2 . .
S1 O1 Zn1 136.0(2) . .
S1 O2 Zn1 133.0(2) . 1_655
S1 O4 Zn2 126.27(19) . .
S2 O5 Zn2 110.97(19) . .
S2 O7 Zn3 139.4(2) . 1_455
S2 O8 Zn3 142.9(2) . .

loop_
_geom_bond_atom_site_label_1
_geom_bond_atom_site_label_2
_geom_bond_distance
_geom_bond_site_symmetry_2
Zn1 O1 2.112(3) .
Zn1 O1 2.112(3) 2_487
Zn1 O2 2.121(3) 1_455
Zn1 O2 2.121(3) 2_587
Zn1 N1 2.143(4) 1_465
Zn1 N1 2.143(4) 2_577
Zn2 O5 1.928(3) .
Zn2 O4 1.980(3) .
Zn2 N3 1.986(4) .
Zn2 N5 1.989(4) 2_676
Zn3 O8 2.098(3) 2_676
Zn3 O8 2.098(3) .
Zn3 O7 2.131(3) 2_576
Zn3 O7 2.131(3) 1_655
Zn3 N4 2.149(4) .
Zn3 N4 2.149(4) 2_676
S1 O1 1.452(3) .
S1 O3 1.463(3) .
S1 O2 1.475(3) .
S1 O4 1.484(3) .
S2 O6 1.451(4) .
S2 O7 1.460(3) .
S2 O8 1.470(3) .
S2 O5 1.487(3) .
C1 N2 1.296(6) .
C1 N3 1.329(6) .
C1 H1 0.9300 .
C2 N1 1.315(5) .
C2 N3 1.350(6) .
C2 H2 0.9300 .
C3 N4 1.291(6) .
C3 N6 1.335(7) .
C3 H3 0.9300 .
C4 N5 1.306(6) .
C4 N6 1.328(7) .
C4 H4 0.9300 .
N1 N2 1.362(5) .
N1 Zn1 2.143(4) 1_645
N2 H2A 0.8600 .
N4 N5 1.374(6) .
N5 Zn2 1.989(4) 2_676
N6 H6 0.8600 .
O2 Zn1 2.121(3) 1_655
O7 Zn3 2.131(3) 1_455
